data_1528257
loop_
_publ_author_name
'Zheng, X.-Y.'
'Lin, J.-C.'
'Swenson, D.'
'Hsieh, K.-C.'
'Chang, Y.A.'

_publ_section_title
;
 Phase equilibria of Ga-Ni-As at 600 deg. C and the structural
 relationships between gamma-Ni3 Ga2, gamma Ni13 Ga9 and T-Ni3 Ga As
;
_journal_name_full 'Materials Science and Engineering B'
_journal_page_first 63
_journal_page_last 72
_journal_volume 5
_journal_year 1989
_chemical_formula_sum 'As Ga Ni3'
_chemical_name_systematic 'Ni3 (As Ga)'
_space_group_IT_number 194
_symmetry_space_group_name_Hall '-P 6c 2c'
_symmetry_space_group_name_H-M 'P 63/m m c'
_cell_angle_alpha 90
_cell_angle_beta 90
_cell_angle_gamma 120
_cell_formula_units_Z 1
_cell_length_a 3.87
_cell_length_b 3.87
_cell_length_c 5.03
_cell_volume 65.241
_citation_journal_id_ASTM MSBTEK
_cod_data_source_file Zheng_MSBTEK_1989_198.cif
_cod_data_source_block As1Ga1Ni3
_cod_original_cell_volume 65.24099
_cod_original_formula_sum 'As1 Ga1 Ni3'
_cod_database_code 1528257

loop_
_symmetry_equiv_pos_as_xyz
x,y,z
x-y,x,z+1/2
-y,x-y,z
-x,-y,z+1/2
-x+y,-x,z
y,-x+y,z+1/2
-y,-x,-z+1/2
x-y,-y,-z
x,x-y,-z+1/2
y,x,-z
-x+y,y,-z+1/2
-x,-x+y,-z
-x,-y,-z
-x+y,-x,-z-1/2
y,-x+y,-z
x,y,-z-1/2
x-y,x,-z
-y,x-y,-z-1/2
y,x,z-1/2
-x+y,y,z
-x,-x+y,z-1/2
-y,-x,z
x-y,-y,z-1/2
x,x-y,z

loop_
_atom_site_label
_atom_site_type_symbol
_atom_site_fract_x
_atom_site_fract_y
_atom_site_fract_z
_atom_site_occupancy
_atom_site_U_iso_or_equiv
Ni1 Ni 0 0 0 1 0.0
Ni2 Ni 0.3333 0.6667 0.25 0.5 0.0
As2 As 0.3333 0.6667 0.75 0.5 0.0
Ga2 Ga 0.3333 0.6667 0.75 0.5 0.0
